data_4305210
loop_
_publ_author_name
'Ho-Jin Son'
'Won-Sik Han'
'Ji-Yun Chun'
'Byoung-Kook Kang'
'Soon-Nam Kwon'
'Jaejung Ko'
'Su Jung Han'
'Chongmok Lee'
'Sung Joo Kim'
'Sang Ook Kang'

_publ_section_title
;
Generation of Blue Light-Emitting Zinc Complexes by Band-Gap Control of the
Oxazolylphenolate Ligand System: Syntheses, Characterizations, and Organic
Light Emitting Device Applications of 4-Coordinated
Bis(2-oxazolylphenolate) Zinc(II) Complexes
;
_journal_name_full 'Inorganic Chemistry'
_journal_page_first 5666
_journal_page_last 5676
_journal_paper_doi 10.1021/ic702491j
_journal_volume 47
_journal_year 2008
_chemical_formula_sum 'C34 H28 F4 N2 O4 Zn'
_chemical_formula_weight 669.95
_chemical_name_systematic
;
 ?
;
_space_group_IT_number 13
_symmetry_cell_setting monoclinic
_symmetry_space_group_name_Hall '-P 2yc'
_symmetry_space_group_name_H-M 'P 1 2/c 1'
_atom_sites_solution_hydrogens geom
_atom_sites_solution_primary direct
_atom_sites_solution_secondary difmap
_audit_creation_method SHELXL-97
_cell_angle_alpha 90.00
_cell_angle_beta 103.071(2)
_cell_angle_gamma 90.00
_cell_formula_units_Z 2
_cell_length_a 15.2442(16)
_cell_length_b 6.6431(7)
_cell_length_c 15.1095(16)
_cell_measurement_reflns_used 1322
_cell_measurement_temperature 233(2)
_cell_measurement_theta_max 19.976
_cell_measurement_theta_min 2.744
_cell_volume 1490.5(3)
_computing_cell_refinement 'SAINT-plus (Bruker, 1999)'
_computing_data_collection 'SMART (Bruker, 1999)'
_computing_data_reduction SAINT-plus
_computing_molecular_graphics 'Ortep-3 for windows(Farrugia, 1998)'
_computing_publication_material 'SHELXL97 (Sheldrick, 1997)'
_computing_structure_refinement 'SHELXL97 (Sheldrick, 1997)'
_computing_structure_solution 'SHELXL97 (Sheldrick, 1997)'
_diffrn_ambient_temperature 233(2)
_diffrn_measured_fraction_theta_full 0.994
_diffrn_measured_fraction_theta_max 0.994
_diffrn_measurement_device_type 'Bruker SMART 1000 CCD dffractometer'
_diffrn_measurement_method '\f and \w-scans'
_diffrn_radiation_monochromator graphite
_diffrn_radiation_source 'fine-focus sealed tube'
_diffrn_radiation_type MoK\a
_diffrn_radiation_wavelength 0.71073
_diffrn_reflns_av_R_equivalents 0.1063
_diffrn_reflns_av_sigmaI/netI 0.1378
_diffrn_reflns_limit_h_max 20
_diffrn_reflns_limit_h_min -20
_diffrn_reflns_limit_k_max 8
_diffrn_reflns_limit_k_min -8
_diffrn_reflns_limit_l_max 20
_diffrn_reflns_limit_l_min -20
_diffrn_reflns_number 14657
_diffrn_reflns_theta_full 28.36
_diffrn_reflns_theta_max 28.36
_diffrn_reflns_theta_min 1.37
_exptl_absorpt_coefficient_mu 0.891
_exptl_absorpt_correction_T_max 0.9568
_exptl_absorpt_correction_T_min 0.8418
_exptl_absorpt_correction_type multi-scan
_exptl_absorpt_process_details 'SADABS (Sheldrick, 1996)'
_exptl_crystal_colour colorless
_exptl_crystal_density_diffrn 1.493
_exptl_crystal_density_method 'not measured'
_exptl_crystal_description plate
_exptl_crystal_F_000 688
_exptl_crystal_size_max 0.20
_exptl_crystal_size_mid 0.17
_exptl_crystal_size_min 0.05
_refine_diff_density_max 0.520
_refine_diff_density_min -0.674
_refine_diff_density_rms 0.097
_refine_ls_extinction_coef 0.010(2)
_refine_ls_extinction_expression Fc^*^=kFc[1+0.001xFc^2^\l^3^/sin(2\q)]^-1/4^
_refine_ls_extinction_method SHELXL
_refine_ls_goodness_of_fit_ref 1.022
_refine_ls_hydrogen_treatment constr
_refine_ls_matrix_type full
_refine_ls_number_parameters 207
_refine_ls_number_reflns 3704
_refine_ls_number_restraints 0
_refine_ls_restrained_S_all 1.022
_refine_ls_R_factor_all 0.1674
_refine_ls_R_factor_gt 0.0616
_refine_ls_shift/su_max 0.000
_refine_ls_shift/su_mean 0.000
_refine_ls_structure_factor_coef Fsqd
_refine_ls_weighting_details 'calc w=1/[\s^2^(Fo^2^)+(0.0822P)^2^+1.1165P] where P=(Fo^2^+2Fc^2^)/3'
_refine_ls_weighting_scheme calc
_refine_ls_wR_factor_gt 0.1488
_refine_ls_wR_factor_ref 0.2178
_reflns_number_gt 1709
_reflns_number_total 3704
_reflns_threshold_expression >2sigma(I)
_cod_data_source_file ic702491j-file006.cif
_cod_data_source_block 5e
_cod_original_sg_symbol_H-M 'P 2/c'
_cod_database_code 4305210

loop_
_symmetry_equiv_pos_as_xyz
'x, y, z'
'-x, y, -z+1/2'
'-x, -y, -z'
'x, -y, z-1/2'

loop_
_atom_site_label
_atom_site_type_symbol
_atom_site_fract_x
_atom_site_fract_y
_atom_site_fract_z
_atom_site_U_iso_or_equiv
_atom_site_adp_type
_atom_site_occupancy
_atom_site_symmetry_multiplicity
_atom_site_calc_flag
_atom_site_refinement_flags
_atom_site_disorder_assembly
_atom_site_disorder_group
Zn Zn 0.5000 0.67997(13) 0.7500 0.0439(3) Uani 1 2 d S . .
F1 F 0.0751(2) 1.2007(5) 0.8444(3) 0.0747(11) Uani 1 1 d . . .
F2 F -0.1706(2) 0.8648(5) 0.9113(2) 0.0658(10) Uani 1 1 d . . .
O1 O 0.4465(2) 0.8349(6) 0.8300(3) 0.0589(11) Uani 1 1 d . . .
O2 O 0.2450(2) 0.4394(5) 0.6806(2) 0.0466(9) Uani 1 1 d . . .
N1 N 0.3884(3) 0.5326(6) 0.6959(3) 0.0379(10) Uani 1 1 d . . .
C1 C 0.2966(3) 0.6949(7) 0.7903(3) 0.0343(11) Uani 1 1 d . . .
C2 C 0.3620(3) 0.8345(8) 0.8344(4) 0.0436(13) Uani 1 1 d . . .
C3 C 0.3329(3) 0.9824(8) 0.8888(4) 0.0496(14) Uani 1 1 d . . .
H3 H 0.3744 1.0787 0.9185 0.060 Uiso 1 1 calc R . .
C4 C 0.2468(4) 0.9899(8) 0.8996(4) 0.0463(13) Uani 1 1 d . . .
H4 H 0.2302 1.0930 0.9352 0.056 Uiso 1 1 calc R . .
C5 C 0.1822(3) 0.8478(7) 0.8591(3) 0.0373(12) Uani 1 1 d . . .
C6 C 0.2084(3) 0.7044(7) 0.8050(3) 0.0361(11) Uani 1 1 d . . .
H6 H 0.1659 0.6086 0.7765 0.043 Uiso 1 1 calc R . .
C7 C 0.0882(3) 0.8514(8) 0.8733(3) 0.0398(12) Uani 1 1 d . . .
C8 C 0.0378(3) 1.0257(8) 0.8656(4) 0.0435(13) Uani 1 1 d . . .
C9 C -0.0484(4) 1.0361(9) 0.8773(4) 0.0501(14) Uani 1 1 d . . .
H9 H -0.0807 1.1577 0.8710 0.060 Uiso 1 1 calc R . .
C10 C -0.0851(3) 0.8597(9) 0.8986(4) 0.0483(14) Uani 1 1 d . . .
C11 C -0.0407(3) 0.6827(9) 0.9056(4) 0.0468(13) Uani 1 1 d . . .
H11 H -0.0683 0.5632 0.9186 0.056 Uiso 1 1 calc R . .
C12 C 0.0474(3) 0.6816(8) 0.8931(3) 0.0390(12) Uani 1 1 d . . .
H12 H 0.0792 0.5594 0.8987 0.047 Uiso 1 1 calc R . .
C13 C 0.3142(3) 0.5540(7) 0.7237(3) 0.0346(11) Uani 1 1 d . . .
C14 C 0.2814(4) 0.3043(10) 0.6226(5) 0.0619(17) Uani 1 1 d . . .
H14A H 0.2403 0.2931 0.5626 0.074 Uiso 1 1 calc R . .
H14B H 0.2912 0.1699 0.6497 0.074 Uiso 1 1 calc R . .
C15 C 0.3698(4) 0.3985(8) 0.6149(3) 0.0436(13) Uani 1 1 d . . .
C16 C 0.4438(5) 0.2456(10) 0.6207(5) 0.073(2) Uani 1 1 d . . .
H16A H 0.4999 0.3141 0.6203 0.110 Uiso 1 1 calc R . .
H16B H 0.4287 0.1552 0.5690 0.110 Uiso 1 1 calc R . .
H16C H 0.4504 0.1690 0.6765 0.110 Uiso 1 1 calc R . .
C17 C 0.3614(5) 0.5343(11) 0.5327(4) 0.074(2) Uani 1 1 d . . .
H17A H 0.3142 0.6326 0.5320 0.111 Uiso 1 1 calc R . .
H17B H 0.3465 0.4539 0.4777 0.111 Uiso 1 1 calc R . .
H17C H 0.4180 0.6034 0.5357 0.111 Uiso 1 1 calc R . .

loop_
_atom_site_aniso_label
_atom_site_aniso_U_11
_atom_site_aniso_U_22
_atom_site_aniso_U_33
_atom_site_aniso_U_23
_atom_site_aniso_U_13
_atom_site_aniso_U_12
Zn 0.0295(5) 0.0433(6) 0.0636(6) 0.000 0.0201(4) 0.000
F1 0.063(2) 0.048(2) 0.118(3) 0.003(2) 0.031(2) 0.0035(17)
F2 0.0313(17) 0.088(3) 0.083(2) -0.019(2) 0.0234(17) 0.0019(16)
O1 0.0285(19) 0.059(2) 0.095(3) -0.030(2) 0.026(2) -0.0170(17)
O2 0.0318(19) 0.053(2) 0.057(2) -0.0222(19) 0.0144(17) -0.0069(16)
N1 0.034(2) 0.039(2) 0.045(2) -0.0042(19) 0.0155(19) 0.0056(18)
C1 0.030(2) 0.032(3) 0.044(3) -0.004(2) 0.016(2) 0.001(2)
C2 0.035(3) 0.043(3) 0.058(3) -0.008(3) 0.021(2) -0.004(2)
C3 0.037(3) 0.046(3) 0.072(4) -0.022(3) 0.023(3) -0.012(2)
C4 0.044(3) 0.046(3) 0.054(3) -0.018(3) 0.022(3) -0.008(2)
C5 0.027(2) 0.043(3) 0.045(3) -0.004(2) 0.014(2) 0.000(2)
C6 0.029(2) 0.037(3) 0.043(3) -0.001(2) 0.010(2) -0.001(2)
C7 0.034(3) 0.050(3) 0.033(3) -0.011(2) 0.004(2) 0.006(2)
C8 0.042(3) 0.035(3) 0.057(3) -0.009(2) 0.018(3) -0.009(2)
C9 0.041(3) 0.055(4) 0.055(4) -0.017(3) 0.014(3) 0.007(3)
C10 0.028(3) 0.068(4) 0.050(3) -0.016(3) 0.013(2) 0.001(3)
C11 0.035(3) 0.056(3) 0.052(3) -0.005(3) 0.015(2) -0.001(3)
C12 0.033(3) 0.040(3) 0.048(3) -0.002(2) 0.016(2) 0.007(2)
C13 0.028(2) 0.031(3) 0.046(3) -0.002(2) 0.010(2) 0.000(2)
C14 0.052(4) 0.066(4) 0.071(4) -0.035(3) 0.020(3) -0.005(3)
C15 0.042(3) 0.044(3) 0.045(3) -0.010(2) 0.012(2) 0.012(2)
C16 0.063(4) 0.076(4) 0.075(5) -0.025(4) 0.002(4) 0.034(4)
C17 0.084(5) 0.091(5) 0.046(4) 0.013(4) 0.015(3) 0.016(4)

loop_
_atom_type_symbol
_atom_type_description
_atom_type_scat_dispersion_real
_atom_type_scat_dispersion_imag
_atom_type_scat_source
C C 0.0033 0.0016 'International Tables Vol C Tables 4.2.6.8 and 6.1.1.4'
H H 0.0000 0.0000 'International Tables Vol C Tables 4.2.6.8 and 6.1.1.4'
N N 0.0061 0.0033 'International Tables Vol C Tables 4.2.6.8 and 6.1.1.4'
O O 0.0106 0.0060 'International Tables Vol C Tables 4.2.6.8 and 6.1.1.4'
F F 0.0171 0.0103 'International Tables Vol C Tables 4.2.6.8 and 6.1.1.4'
Zn Zn 0.2839 1.4301 'International Tables Vol C Tables 4.2.6.8 and 6.1.1.4'

loop_
_geom_angle_atom_site_label_1
_geom_angle_atom_site_label_2
_geom_angle_atom_site_label_3
_geom_angle
_geom_angle_site_symmetry_1
_geom_angle_site_symmetry_3
_geom_angle_publ_flag
O1 Zn O1 114.6(2) . 2_656 ?
O1 Zn N1 94.49(15) . . ?
O1 Zn N1 117.24(17) 2_656 . ?
O1 Zn N1 117.24(17) . 2_656 ?
O1 Zn N1 94.49(15) 2_656 2_656 ?
N1 Zn N1 120.5(2) . 2_656 ?
C2 O1 Zn 126.9(3) . . ?
C13 O2 C14 106.1(4) . . ?
C13 N1 C15 108.3(4) . . ?
C13 N1 Zn 122.9(3) . . ?
C15 N1 Zn 128.6(3) . . ?
C6 C1 C2 119.5(4) . . ?
C6 C1 C13 118.2(4) . . ?
C2 C1 C13 122.1(4) . . ?
O1 C2 C1 125.3(5) . . ?
O1 C2 C3 118.1(5) . . ?
C1 C2 C3 116.6(4) . . ?
C4 C3 C2 122.3(5) . . ?
C4 C3 H3 118.9 . . ?
C2 C3 H3 118.9 . . ?
C3 C4 C5 121.7(5) . . ?
C3 C4 H4 119.2 . . ?
C5 C4 H4 119.2 . . ?
C6 C5 C4 117.2(4) . . ?
C6 C5 C7 121.0(4) . . ?
C4 C5 C7 121.9(4) . . ?
C5 C6 C1 122.7(4) . . ?
C5 C6 H6 118.6 . . ?
C1 C6 H6 118.6 . . ?
C12 C7 C8 116.3(5) . . ?
C12 C7 C5 121.4(4) . . ?
C8 C7 C5 122.3(5) . . ?
F1 C8 C9 116.8(5) . . ?
F1 C8 C7 118.9(5) . . ?
C9 C8 C7 124.3(5) . . ?
C8 C9 C10 116.3(5) . . ?
C8 C9 H9 121.8 . . ?
C10 C9 H9 121.8 . . ?
C11 C10 F2 119.3(5) . . ?
C11 C10 C9 122.8(5) . . ?
F2 C10 C9 117.9(5) . . ?
C10 C11 C12 118.3(5) . . ?
C10 C11 H11 120.8 . . ?
C12 C11 H11 120.8 . . ?
C7 C12 C11 121.9(5) . . ?
C7 C12 H12 119.0 . . ?
C11 C12 H12 119.0 . . ?
N1 C13 O2 115.2(4) . . ?
N1 C13 C1 127.6(4) . . ?
O2 C13 C1 117.1(4) . . ?
O2 C14 C15 105.0(4) . . ?
O2 C14 H14A 110.7 . . ?
C15 C14 H14A 110.7 . . ?
O2 C14 H14B 110.7 . . ?
C15 C14 H14B 110.7 . . ?
H14A C14 H14B 108.8 . . ?
N1 C15 C16 110.8(5) . . ?
N1 C15 C14 101.0(4) . . ?
C16 C15 C14 112.6(5) . . ?
N1 C15 C17 106.4(5) . . ?
C16 C15 C17 111.8(5) . . ?
C14 C15 C17 113.4(5) . . ?
C15 C16 H16A 109.5 . . ?
C15 C16 H16B 109.5 . . ?
H16A C16 H16B 109.5 . . ?
C15 C16 H16C 109.5 . . ?
H16A C16 H16C 109.5 . . ?
H16B C16 H16C 109.5 . . ?
C15 C17 H17A 109.5 . . ?
C15 C17 H17B 109.5 . . ?
H17A C17 H17B 109.5 . . ?
C15 C17 H17C 109.5 . . ?
H17A C17 H17C 109.5 . . ?
H17B C17 H17C 109.5 . . ?

loop_
_geom_bond_atom_site_label_1
_geom_bond_atom_site_label_2
_geom_bond_distance
_geom_bond_site_symmetry_2
_geom_bond_publ_flag
Zn O1 1.906(4) . ?
Zn O1 1.906(4) 2_656 ?
Zn N1 1.974(4) . ?
Zn N1 1.974(4) 2_656 ?
F1 C8 1.363(6) . ?
F2 C10 1.361(6) . ?
O1 C2 1.304(6) . ?
O2 C13 1.345(5) . ?
O2 C14 1.450(6) . ?
N1 C13 1.299(6) . ?
N1 C15 1.487(6) . ?
C1 C6 1.412(6) . ?
C1 C2 1.414(7) . ?
C1 C13 1.444(6) . ?
C2 C3 1.416(7) . ?
C3 C4 1.359(7) . ?
C3 H3 0.9400 . ?
C4 C5 1.402(7) . ?
C4 H4 0.9400 . ?
C5 C6 1.373(6) . ?
C5 C7 1.496(6) . ?
C6 H6 0.9400 . ?
C7 C12 1.354(7) . ?
C7 C8 1.379(7) . ?
C8 C9 1.368(7) . ?
C9 C10 1.367(8) . ?
C9 H9 0.9400 . ?
C10 C11 1.349(7) . ?
C11 C12 1.398(7) . ?
C11 H11 0.9400 . ?
C12 H12 0.9400 . ?
C14 C15 1.514(8) . ?
C14 H14A 0.9800 . ?
C14 H14B 0.9800 . ?
C15 C16 1.506(7) . ?
C15 C17 1.517(8) . ?
C16 H16A 0.9700 . ?
C16 H16B 0.9700 . ?
C16 H16C 0.9700 . ?
C17 H17A 0.9700 . ?
C17 H17B 0.9700 . ?
C17 H17C 0.9700 . ?

loop_
_geom_torsion_atom_site_label_1
_geom_torsion_atom_site_label_2
_geom_torsion_atom_site_label_3
_geom_torsion_atom_site_label_4
_geom_torsion
_geom_torsion_site_symmetry_1
_geom_torsion_site_symmetry_2
_geom_torsion_site_symmetry_3
_geom_torsion_site_symmetry_4
_geom_torsion_publ_flag
O1 Zn O1 C2 119.0(5) 2_656 . . . ?
N1 Zn O1 C2 -3.8(5) . . . . ?
N1 Zn O1 C2 -131.6(5) 2_656 . . . ?
O1 Zn N1 C13 -4.1(4) . . . . ?
O1 Zn N1 C13 -124.7(4) 2_656 . . . ?
N1 Zn N1 C13 121.3(4) 2_656 . . . ?
O1 Zn N1 C15 169.8(4) . . . . ?
O1 Zn N1 C15 49.1(4) 2_656 . . . ?
N1 Zn N1 C15 -64.8(4) 2_656 . . . ?
Zn O1 C2 C1 10.7(8) . . . . ?
Zn O1 C2 C3 -170.6(4) . . . . ?
C6 C1 C2 O1 176.4(5) . . . . ?
C13 C1 C2 O1 -9.7(9) . . . . ?
C6 C1 C2 C3 -2.3(8) . . . . ?
C13 C1 C2 C3 171.6(5) . . . . ?
O1 C2 C3 C4 -178.0(6) . . . . ?
C1 C2 C3 C4 0.8(9) . . . . ?
C2 C3 C4 C5 1.6(9) . . . . ?
C3 C4 C5 C6 -2.4(8) . . . . ?
C3 C4 C5 C7 177.9(5) . . . . ?
C4 C5 C6 C1 0.8(7) . . . . ?
C7 C5 C6 C1 -179.5(5) . . . . ?
C2 C1 C6 C5 1.6(8) . . . . ?
C13 C1 C6 C5 -172.6(5) . . . . ?
C6 C5 C7 C12 46.5(7) . . . . ?
C4 C5 C7 C12 -133.8(5) . . . . ?
C6 C5 C7 C8 -132.4(5) . . . . ?
C4 C5 C7 C8 47.3(8) . . . . ?
C12 C7 C8 F1 -179.1(5) . . . . ?
C5 C7 C8 F1 -0.1(8) . . . . ?
C12 C7 C8 C9 0.5(8) . . . . ?
C5 C7 C8 C9 179.5(5) . . . . ?
F1 C8 C9 C10 -179.9(5) . . . . ?
C7 C8 C9 C10 0.5(9) . . . . ?
C8 C9 C10 C11 -1.7(9) . . . . ?
C8 C9 C10 F2 179.6(5) . . . . ?
F2 C10 C11 C12 -179.4(5) . . . . ?
C9 C10 C11 C12 1.9(9) . . . . ?
C8 C7 C12 C11 -0.3(8) . . . . ?
C5 C7 C12 C11 -179.3(5) . . . . ?
C10 C11 C12 C7 -0.8(8) . . . . ?
C15 N1 C13 O2 6.3(6) . . . . ?
Zn N1 C13 O2 -178.7(3) . . . . ?
C15 N1 C13 C1 -169.2(5) . . . . ?
Zn N1 C13 C1 5.8(7) . . . . ?
C14 O2 C13 N1 7.6(6) . . . . ?
C14 O2 C13 C1 -176.4(5) . . . . ?
C6 C1 C13 N1 174.7(5) . . . . ?
C2 C1 C13 N1 0.7(8) . . . . ?
C6 C1 C13 O2 -0.7(7) . . . . ?
C2 C1 C13 O2 -174.7(5) . . . . ?
C13 O2 C14 C15 -17.6(6) . . . . ?
C13 N1 C15 C16 -136.0(5) . . . . ?
Zn N1 C15 C16 49.4(6) . . . . ?
C13 N1 C15 C14 -16.4(6) . . . . ?
Zn N1 C15 C14 169.0(4) . . . . ?
C13 N1 C15 C17 102.2(5) . . . . ?
Zn N1 C15 C17 -72.4(5) . . . . ?
O2 C14 C15 N1 20.1(6) . . . . ?
O2 C14 C15 C16 138.4(5) . . . . ?
O2 C14 C15 C17 -93.3(6) . . . . ?
